data_7708305
loop_
_publ_author_name
'Damoc, Madalin'
'Stoica, Alexandru-Constantin'
'Dascalu, Mihaela'
'Asandulesa, Mihai'
'Shova, Sergiu'
'Cazacu, Maria'

_publ_section_title
;
 Dual crystalline-amorphous salen-metal complexes behave like nematic
 droplets with AIEgens vistas.
;
_journal_name_full 'Dalton transactions (Cambridge, England : 2003)'
_journal_paper_doi 10.1039/d1dt01980e
_journal_year 2021
_chemical_formula_moiety 'C24 H34 Cu N2 O5 Si2'
_chemical_formula_sum 'C24 H34 Cu N2 O5 Si2'
_chemical_formula_weight 550.25
_space_group_crystal_system monoclinic
_space_group_IT_number 14
_space_group_name_Hall '-P 2ybc'
_space_group_name_H-M_alt 'P 1 21/c 1'
_atom_sites_solution_hydrogens mixed
_atom_sites_solution_primary iterative
_audit_creation_date 2021-07-30
_audit_creation_method
;
Olex2 1.2
(compiled 2018.05.29 svn.r3508 for OlexSys, GUI svn.r5506)
;
_audit_update_record
;
2021-08-01 deposited with the CCDC.	2021-08-20 downloaded from the CCDC.
;
_cell_angle_alpha 90
_cell_angle_beta 96.812(10)
_cell_angle_gamma 90
_cell_formula_units_Z 8
_cell_length_a 14.9833(18)
_cell_length_b 14.3565(11)
_cell_length_c 26.913(2)
_cell_measurement_reflns_used 2938
_cell_measurement_temperature 293(2)
_cell_measurement_theta_max 22.1850
_cell_measurement_theta_min 1.6330
_cell_volume 5748.3(9)
_computing_cell_refinement 'CrysAlisPro 1.171.38.46 (Rigaku OD, 2015)'
_computing_data_collection 'CrysAlisPro 1.171.38.46 (Rigaku OD, 2015)'
_computing_data_reduction 'CrysAlisPro 1.171.38.46 (Rigaku OD, 2015)'
_computing_molecular_graphics 'Olex2 (Dolomanov et al., 2009)'
_computing_publication_material 'Olex2 (Dolomanov et al., 2009)'
_computing_structure_refinement 'ShelXL (Sheldrick, 2015)'
_computing_structure_solution 'olex2.solve (Bourhis et al., 2015)'
_diffrn_ambient_temperature 293(2)
_diffrn_detector 'CCD plate'
_diffrn_detector_area_resol_mean 8.0797
_diffrn_detector_type Eos
_diffrn_measured_fraction_theta_full 0.996
_diffrn_measured_fraction_theta_max 0.996
_diffrn_measurement_details
;
List of Runs (angles in degrees, time in seconds):

  # Type    Start    End  Width  t~exp~   \w     \q     \k     \f   Frames
#--------------------------------------------------------------------------
  1  \w    -18.00  25.00   1.00  100.00    --  -20.27 -99.00 150.00   43
  2  \w    -44.00  52.00   1.00  100.00    --  -20.27  77.00  60.00   96
  3  \w     65.00  91.00   1.00  100.00    --   22.30  57.00   0.00   26
  4  \w    -48.00  46.00   1.00  100.00    --   22.30 -57.00-150.00   94
;
_diffrn_measurement_device 'four-circle diffractometer'
_diffrn_measurement_device_type 'Xcalibur, Eos'
_diffrn_measurement_method '\w scans'
_diffrn_orient_matrix_type 'CrysAlisPro convention (1999,Acta A55,543-557)'
_diffrn_orient_matrix_UB_11 -0.0424808000
_diffrn_orient_matrix_UB_12 -0.0034693000
_diffrn_orient_matrix_UB_13 0.0090170000
_diffrn_orient_matrix_UB_21 -0.0064058000
_diffrn_orient_matrix_UB_22 0.0486791000
_diffrn_orient_matrix_UB_23 -0.0033837000
_diffrn_orient_matrix_UB_31 -0.0206674000
_diffrn_orient_matrix_UB_32 -0.0078865000
_diffrn_orient_matrix_UB_33 -0.0247165000
_diffrn_radiation_monochromator graphite
_diffrn_radiation_probe x-ray
_diffrn_radiation_type MoK\a
_diffrn_radiation_wavelength 0.71073
_diffrn_reflns_av_R_equivalents 0.1282
_diffrn_reflns_av_unetI/netI 0.2586
_diffrn_reflns_Laue_measured_fraction_full 0.996
_diffrn_reflns_Laue_measured_fraction_max 0.996
_diffrn_reflns_limit_h_max 17
_diffrn_reflns_limit_h_min -17
_diffrn_reflns_limit_k_max 17
_diffrn_reflns_limit_k_min -17
_diffrn_reflns_limit_l_max 32
_diffrn_reflns_limit_l_min -30
_diffrn_reflns_number 21655
_diffrn_reflns_point_group_measured_fraction_full 0.996
_diffrn_reflns_point_group_measured_fraction_max 0.996
_diffrn_reflns_theta_full 25.027
_diffrn_reflns_theta_max 25.027
_diffrn_reflns_theta_min 1.610
_diffrn_source 'fine-focus sealed X-ray tube'
_diffrn_source_type 'Enhance (Mo) X-ray Source'
_exptl_absorpt_coefficient_mu 0.877
_exptl_absorpt_correction_T_max 1.00000
_exptl_absorpt_correction_T_min 0.68391
_exptl_absorpt_correction_type multi-scan
_exptl_absorpt_process_details
;
CrysAlisPro 1.171.38.46 (Rigaku Oxford Diffraction, 2015)
Empirical absorption correction using spherical harmonics,
 implemented in SCALE3 ABSPACK scaling algorithm.
;
_exptl_crystal_colour 'clear light brown'
_exptl_crystal_colour_lustre clear
_exptl_crystal_colour_modifier light
_exptl_crystal_colour_primary brown
_exptl_crystal_density_diffrn 1.272
_exptl_crystal_description plate
_exptl_crystal_F_000 2312
_exptl_crystal_size_max 0.15
_exptl_crystal_size_mid 0.15
_exptl_crystal_size_min 0.04
_refine_diff_density_max 0.342
_refine_diff_density_min -0.335
_refine_diff_density_rms 0.061
_refine_ls_extinction_method none
_refine_ls_goodness_of_fit_ref 0.822
_refine_ls_hydrogen_treatment constr
_refine_ls_matrix_type full
_refine_ls_number_parameters 613
_refine_ls_number_reflns 10114
_refine_ls_number_restraints 24
_refine_ls_restrained_S_all 0.823
_refine_ls_R_factor_all 0.2303
_refine_ls_R_factor_gt 0.0656
_refine_ls_shift/su_max 0.001
_refine_ls_shift/su_mean 0.000
_refine_ls_structure_factor_coef Fsqd
_refine_ls_weighting_details 'w=1/[\s^2^(Fo^2^)] where P=(Fo^2^+2Fc^2^)/3'
_refine_ls_weighting_scheme calc
_refine_ls_wR_factor_gt 0.0774
_refine_ls_wR_factor_ref 0.1242
_reflns_Friedel_coverage 0.000
_reflns_number_gt 3345
_reflns_number_total 10114
_reflns_threshold_expression 'I > 2\s(I)'
_cod_data_source_file d1dt01980e2.cif
_cod_data_source_block shi_4158_mada
_cod_depositor_comments
;

2024-09-23
Z value and formula fixed to values more according to usual
chemical conventions.                 miguel
;
_cod_original_formula_sum 'C48 H68 Cu2 N4 O10 Si4'
_cod_original_formula_weight 1100.50
_cod_original_formula_moiety '2(C24 H34 Cu N2 O5 Si2)'
_cod_original_formula_units_Z 4
_cod_database_code 7708305
_shelx_shelxl_version_number 2018/3
_chemical_oxdiff_formula C20H20N2O5Si1Cl2Mn1
_chemical_oxdiff_usercomment DS36
_shelx_space_group_comment
;
The symmetry employed for this shelxl refinement is uniquely defined
by the following loop, which should always be used as a source of
symmetry information in preference to the above space-group names.
They are only intended as comments.
;
_shelx_estimated_absorpt_t_max 0.966
_shelx_estimated_absorpt_t_min 0.880
_reflns_odcompleteness_completeness 99.92
_reflns_odcompleteness_iscentric 1
_reflns_odcompleteness_theta 26.32
_olex2_refinement_description
;
1. Others
 Fixed Uiso: H2A(0.114) H5A(0.201) H3A(0.103) H4A(0.128) H5AA(0.107)
 H7A(0.081) H8AA(0.098) H8AB(0.098) H9AA(0.087) H9AB(0.087) H10A(0.096)
 H10B(0.096) H11A(0.251) H11B(0.251) H11C(0.251) H12A(0.215) H12B(0.215)
 H12C(0.215) H13A(0.199) H13B(0.199) H13C(0.199) H14A(0.209) H14B(0.209)
 H14C(0.209) H15A(0.111) H15B(0.111) H16A(0.103) H16B(0.103) H17A(0.082)
 H17B(0.082) H18A(0.084) H20A(0.137) H21A(0.166) H22A(0.156) H2B(0.176)
 H5B(0.164) H3B(0.123) H4B(0.147) H5BA(0.137) H7B(0.093) H8BA(0.092)
 H8BB(0.092) H9BA(0.106) H9BB(0.106) H10C(0.108) H10D(0.108) H11D(0.201)
 H11E(0.201) H11F(0.201) H12D(0.152) H12E(0.152) H12F(0.152) H13D(0.161)
 H13E(0.161) H13F(0.161) H14D(0.158) H14E(0.158) H14F(0.158) H15C(0.109)
 H15D(0.109) H16C(0.098) H16D(0.098) H17C(0.095) H17D(0.095) H18B(0.09)
 H20B(0.102) H21B(0.126) H22B(0.118)
 Fixed X: H2A(0.367937) H5A(0.087544) H3A(0.27018) H4A(0.131854)
 H5AA(0.062677) H7A(0.061539) H8AA(0.030372) H8AB(0.069161) H9AA(0.190555)
 H9AB(0.098301) H10A(0.188066) H10B(0.097777) H11A(0.193516) H11B(0.102826)
 H11C(0.139956) H12A(0.256459) H12B(0.187469) H12C(0.288929) H13A(0.478652)
 H13B(0.530572) H13C(0.435722) H14A(0.434634) H14B(0.524924) H14C(0.444264)
 H15A(0.410602) H15B(0.508624) H16A(0.370362) H16B(0.471805) H17A(0.503877)
 H17B(0.439687) H18A(0.461511) H20A(0.444321) H21A(0.356806) H22A(0.202488)
 H2B(0.089261) H5B(0.497773) H3B(-0.102414) H4B(-0.123537) H5BA(-0.016244)
 H7B(0.125859) H8BA(0.245668) H8BB(0.334717) H9BA(0.302123) H9BB(0.318046)
 H10C(0.143972) H10D(0.169593) H11D(0.032807) H11E(0.075927) H11F(0.074717)
 H12D(0.273107) H12E(0.275507) H12F(0.336397) H13D(0.099737) H13E(0.124847)
 H13F(0.073137) H14D(0.363967) H14E(0.314377) H14F(0.286207) H15C(0.325052)
 H15D(0.301994) H16C(0.185222) H16D(0.168447) H17C(0.291715) H17D(0.216151)
 H18B(0.424261) H20B(0.575685) H21B(0.700334) H22B(0.6867)
 Fixed Y: H2A(0.476415) H5A(0.716499) H3A(0.326506) H4A(0.262851)
 H5AA(0.288078) H7A(0.356472) H8AA(0.406083) H8AB(0.503791) H9AA(0.428654)
 H9AB(0.405512) H10A(0.282885) H10B(0.259797) H11A(0.248846) H11B(0.227606)
 H11C(0.329736) H12A(0.106227) H12B(0.083627) H12C(0.100227) H13A(0.162772)
 H13B(0.215442) H13C(0.172382) H14A(0.406621) H14B(0.353771) H14C(0.301381)
 H15A(0.463851) H15B(0.425983) H16A(0.36978) H16B(0.343681) H17A(0.502355)
 H17B(0.456911) H18A(0.633381) H20A(0.783251) H21A(0.89714) H22A(0.875195)
 H2B(0.658577) H5B(0.497367) H3B(0.581163) H4B(0.495448) H5BA(0.492875)
 H7B(0.541463) H8BA(0.562171) H8BB(0.581849) H9BA(0.74371) H9BB(0.701737)
 H10C(0.727641) H10D(0.706536) H11D(0.873851) H11E(0.875831) H11F(0.966331)
 H12D(0.96629) H12E(0.86483) H12F(0.89135) H13D(1.09311) H13E(1.08848)
 H13F(1.0056) H14D(1.052819) H14E(1.132159) H14F(1.108789) H15C(0.898843)
 H15D(0.984865) H16C(0.834067) H16D(0.918009) H17C(0.86909) H17D(0.792909)
 H18B(0.823347) H20B(0.790081) H21B(0.70983) H22B(0.586966)
 Fixed Z: H2A(0.675477) H5A(0.850623) H3A(0.594876) H4A(0.603145)
 H5AA(0.673844) H7A(0.753394) H8AA(0.821388) H8AB(0.838957) H9AA(0.88685)
 H9AB(0.905668) H10A(0.847128) H10B(0.868389) H11A(1.016707) H11B(0.983327)
 H11C(0.987577) H12A(0.893024) H12B(0.930814) H12C(0.950514) H13A(0.958107)
 H13B(0.919347) H13C(0.902317) H14A(1.017596) H14B(1.013166) H14C(1.032816)
 H15A(0.910149) H15B(0.911846) H16A(0.84023) H16B(0.840788) H17A(0.824697)
 H17B(0.780901) H18A(0.854887) H20A(0.88497) H21A(0.914219) H22A(0.912731)
 H2B(0.787244) H5B(0.659643) H3B(0.73707) H4B(0.664082) H5BA(0.611745)
 H7B(0.590231) H8BA(0.55781) H8BB(0.593098) H9BA(0.588197) H9BB(0.53631)
 H10C(0.561905) H10D(0.508292) H11D(0.508172) H11E(0.457882) H11F(0.490382)
 H12D(0.480041) H12E(0.458701) H12F(0.508101) H13D(0.602263) H13E(0.660423)
 H13F(0.632103) H14D(0.601894) H14E(0.627784) H14F(0.571184) H15C(0.670876)
 H15D(0.70258) H16C(0.682231) H16D(0.717067) H17C(0.77454) H17D(0.767562)
 H18B(0.769954) H20B(0.786299) H21B(0.768617) H22B(0.713676)
;
_olex2_submission_special_instructions 'No special instructions were received'
_oxdiff_exptl_absorpt_empirical_details
;
Empirical correction (ABSPACK) includes:
- Absorption correction using spherical harmonics
- Frame scaling
;
_oxdiff_exptl_absorpt_empirical_full_max 1.224
_oxdiff_exptl_absorpt_empirical_full_min 0.701

loop_
_space_group_symop_operation_xyz
'x, y, z'
'-x, y+1/2, -z+1/2'
'-x, -y, -z'
'x, -y-1/2, z-1/2'

loop_
_atom_site_label
_atom_site_type_symbol
_atom_site_fract_x
_atom_site_fract_y
_atom_site_fract_z
_atom_site_U_iso_or_equiv
_atom_site_adp_type
_atom_site_occupancy
_atom_site_site_symmetry_order
_atom_site_calc_flag
_atom_site_refinement_flags_posn
_atom_site_refinement_flags_adp
_atom_site_refinement_flags_occupancy
_atom_site_disorder_assembly
_atom_site_disorder_group
Cu1A Cu 0.25009(6) 0.51816(7) 0.79599(3) 0.0615(3) Uani 1 1 d . . . . .
Si1A Si 0.41837(16) 0.31406(19) 0.94487(8) 0.0773(8) Uani 1 1 d . . . . .
Si2A Si 0.21788(17) 0.2442(2) 0.93213(8) 0.0820(8) Uani 1 1 d . . . . .
O1A O 0.2881(3) 0.4706(4) 0.73621(14) 0.0640(15) Uani 1 1 d . . . . .
O2A O 0.3656(3) 0.4297(4) 0.65497(15) 0.0763(16) Uani 1 1 d . . . . .
H2A H 0.367937 0.476415 0.675477 0.114 Uiso 1 1 d R . . . .
O4A O 0.2037(4) 0.6098(4) 0.83821(16) 0.0734(16) Uani 1 1 d . . . . .
O5A O 0.1087(5) 0.7391(5) 0.8783(2) 0.134(3) Uani 1 1 d . . . . .
H5A H 0.087544 0.716499 0.850623 0.201 Uiso 1 1 d R . . . .
O3A O 0.3125(3) 0.2997(4) 0.94155(18) 0.0948(19) Uani 1 1 d . . . . .
N1A N 0.1421(4) 0.4404(5) 0.7903(2) 0.0609(18) Uani 1 1 d . . . . .
N2A N 0.3757(4) 0.5468(5) 0.82216(18) 0.0571(17) Uani 1 1 d . . . . .
C1A C 0.2436(5) 0.4135(5) 0.7042(2) 0.055(2) Uani 1 1 d . . . . .
C2A C 0.2832(6) 0.3941(5) 0.6605(3) 0.062(2) Uani 1 1 d . . . . .
C3A C 0.2425(6) 0.3384(6) 0.6234(3) 0.086(3) Uani 1 1 d . . . . .
H3A H 0.270180 0.326506 0.594876 0.103 Uiso 1 1 calc R . . . .
C4A C 0.1600(7) 0.2999(7) 0.6287(3) 0.107(4) Uani 1 1 d . . . . .
H4A H 0.131854 0.262851 0.603145 0.128 Uiso 1 1 calc R . . . .
C5A C 0.1182(6) 0.3148(6) 0.6706(3) 0.089(3) Uani 1 1 d . . . . .
H5AA H 0.062677 0.288078 0.673844 0.107 Uiso 1 1 calc R . . . .
C6A C 0.1626(5) 0.3729(6) 0.7094(3) 0.061(2) Uani 1 1 d . . . . .
C7A C 0.1157(5) 0.3878(6) 0.7527(3) 0.068(2) Uani 1 1 d . . . . .
H7A H 0.061539 0.356472 0.753394 0.081 Uiso 1 1 calc R . . . .
C8A C 0.0853(5) 0.4403(6) 0.8316(2) 0.082(3) Uani 1 1 d . . . . .
H8AA H 0.030372 0.406083 0.821388 0.098 Uiso 1 1 calc R . . . .
H8AB H 0.069161 0.503791 0.838957 0.098 Uiso 1 1 calc R . . . .
C9A C 0.1342(5) 0.3960(6) 0.8784(2) 0.072(2) Uani 1 1 d . . . . .
H9AA H 0.190555 0.428654 0.886850 0.087 Uiso 1 1 calc R . . . .
H9AB H 0.098301 0.405512 0.905668 0.087 Uiso 1 1 calc R . . . .
C10A C 0.1541(5) 0.2933(5) 0.8752(2) 0.080(3) Uani 1 1 d . . . . .
H10A H 0.188066 0.282885 0.847128 0.096 Uiso 1 1 calc R . . . .
H10B H 0.097777 0.259797 0.868389 0.096 Uiso 1 1 calc R . . . .
C11A C 0.1562(5) 0.2651(8) 0.9865(2) 0.168(6) Uani 1 1 d . . . . .
H11A H 0.193516 0.248846 1.016707 0.251 Uiso 1 1 d R . . . .
H11B H 0.102826 0.227606 0.983327 0.251 Uiso 1 1 d R . . . .
H11C H 0.139956 0.329736 0.987577 0.251 Uiso 1 1 d R . . . .
C12A C 0.2404(6) 0.1185(6) 0.9259(3) 0.144(4) Uani 1 1 d . . . . .
H12A H 0.256459 0.106227 0.893024 0.215 Uiso 1 1 d R . . . .
H12B H 0.187469 0.083627 0.930814 0.215 Uiso 1 1 d R . . . .
H12C H 0.288929 0.100227 0.950514 0.215 Uiso 1 1 d R . . . .
C13A C 0.4723(6) 0.2027(6) 0.9293(3) 0.133(4) Uani 1 1 d . . . . .
H13A H 0.478652 0.162772 0.958107 0.199 Uiso 1 1 d R . . . .
H13B H 0.530572 0.215442 0.919347 0.199 Uiso 1 1 d R . . . .
H13C H 0.435722 0.172382 0.902317 0.199 Uiso 1 1 d R . . . .
C14A C 0.4607(5) 0.3480(7) 1.0100(2) 0.139(4) Uani 1 1 d . . . . .
H14A H 0.434634 0.406621 1.017596 0.209 Uiso 1 1 d R . . . .
H14B H 0.524924 0.353771 1.013166 0.209 Uiso 1 1 d R . . . .
H14C H 0.444264 0.301381 1.032816 0.209 Uiso 1 1 d R . . . .
C15A C 0.4459(5) 0.4098(6) 0.9031(2) 0.092(3) Uani 1 1 d . . . . .
H15A H 0.410602 0.463851 0.910149 0.111 Uiso 1 1 calc R . . . .
H15B H 0.508624 0.425983 0.911846 0.111 Uiso 1 1 calc R . . . .
C16A C 0.4312(5) 0.3927(6) 0.8487(2) 0.086(3) Uani 1 1 d . . . . .
H16A H 0.370362 0.369780 0.840230 0.103 Uiso 1 1 calc R . . . .
H16B H 0.471805 0.343681 0.840788 0.103 Uiso 1 1 calc R . . . .
C17A C 0.4445(4) 0.4762(6) 0.8157(2) 0.069(2) Uani 1 1 d . . . . .
H17A H 0.503877 0.502355 0.824697 0.082 Uiso 1 1 calc R . . . .
H17B H 0.439687 0.456911 0.780901 0.082 Uiso 1 1 calc R . . . .
C18A C 0.4002(6) 0.6235(6) 0.8466(2) 0.070(2) Uani 1 1 d . . . . .
H18A H 0.461511 0.633381 0.854887 0.084 Uiso 1 1 calc R . . . .
C19A C 0.3413(8) 0.6923(7) 0.8613(3) 0.077(3) Uani 1 1 d . . . . .
C20A C 0.3824(8) 0.7753(8) 0.8830(3) 0.114(4) Uani 1 1 d . U . . .
H20A H 0.444321 0.783251 0.884970 0.137 Uiso 1 1 calc R . . . .
C21A C 0.3304(10) 0.8426(10) 0.9009(4) 0.139(6) Uani 1 1 d . U . . .
H21A H 0.356806 0.897140 0.914219 0.166 Uiso 1 1 calc R . . . .
C22A C 0.2371(10) 0.8300(9) 0.8993(4) 0.130(6) Uani 1 1 d . . . . .
H22A H 0.202488 0.875195 0.912731 0.156 Uiso 1 1 calc R . . . .
C23A C 0.1970(9) 0.7518(9) 0.8782(3) 0.100(4) Uani 1 1 d . U . . .
C24A C 0.2489(8) 0.6828(7) 0.8579(3) 0.072(3) Uani 1 1 d . U . . .
Cu1B Cu 0.27943(6) 0.65444(7) 0.69102(3) 0.0628(3) Uani 1 1 d . . . . .
Si1B Si 0.18933(18) 0.8670(2) 0.52557(8) 0.0846(8) Uani 1 1 d . . . . .
Si2B Si 0.22488(17) 0.99749(19) 0.62109(8) 0.0796(8) Uani 1 1 d . . . . .
O1B O 0.1693(4) 0.6541(4) 0.71915(16) 0.0799(17) Uani 1 1 d . . . . .
O2B O 0.0366(4) 0.6645(5) 0.7753(2) 0.117(2) Uani 1 1 d . . . . .
H2B H 0.089261 0.658577 0.787244 0.176 Uiso 1 1 d R . . . .
O4B O 0.3966(3) 0.6143(4) 0.68086(16) 0.0700(16) Uani 1 1 d . . . . .
O5B O 0.5480(4) 0.5215(4) 0.6640(2) 0.110(2) Uani 1 1 d . . . . .
H5B H 0.497773 0.497367 0.659643 0.164 Uiso 1 1 d R . . . .
O3B O 0.2041(4) 0.9200(4) 0.57816(17) 0.123(2) Uani 1 1 d . . . . .
N1B N 0.2240(5) 0.6013(5) 0.6268(2) 0.0647(19) Uani 1 1 d . . . . .
N2B N 0.3263(5) 0.7576(4) 0.73574(19) 0.0595(18) Uani 1 1 d . . . . .
C1B C 0.0946(6) 0.6146(6) 0.7012(3) 0.071(3) Uani 1 1 d . . . . .
C2B C 0.0225(6) 0.6174(7) 0.7312(3) 0.084(3) Uani 1 1 d . . . . .
C3B C -0.0562(6) 0.5765(7) 0.7170(3) 0.103(3) Uani 1 1 d . U . . .
H3B H -0.102414 0.581163 0.737070 0.123 Uiso 1 1 calc R . . . .
C4B C -0.0697(7) 0.5270(8) 0.6727(4) 0.123(4) Uani 1 1 d . U . . .
H4B H -0.123537 0.495448 0.664082 0.147 Uiso 1 1 calc R . . . .
C5B C -0.0056(7) 0.5245(8) 0.6420(3) 0.114(4) Uani 1 1 d . . . . .
H5BA H -0.016244 0.492875 0.611745 0.137 Uiso 1 1 calc R . . . .
C6B C 0.0785(6) 0.5694(7) 0.6550(3) 0.082(3) Uani 1 1 d . . . . .
C7B C 0.1438(6) 0.5691(6) 0.6211(3) 0.078(3) Uani 1 1 d . . . . .
H7B H 0.125859 0.541463 0.590231 0.093 Uiso 1 1 calc R . . . .
C8B C 0.2739(5) 0.6038(6) 0.5834(2) 0.077(3) Uani 1 1 d . . . . .
H8BA H 0.245668 0.562171 0.557810 0.092 Uiso 1 1 calc R . . . .
H8BB H 0.334717 0.581849 0.593098 0.092 Uiso 1 1 calc R . . . .
C9B C 0.2773(5) 0.7019(6) 0.5618(3) 0.088(3) Uani 1 1 d . . . . .
H9BA H 0.302123 0.743710 0.588197 0.106 Uiso 1 1 calc R . . . .
H9BB H 0.318046 0.701737 0.536310 0.106 Uiso 1 1 calc R . . . .
C10B C 0.1883(5) 0.7397(6) 0.5392(2) 0.090(3) Uani 1 1 d . . . . .
H10C H 0.143972 0.727641 0.561905 0.108 Uiso 1 1 calc R . . . .
H10D H 0.169593 0.706536 0.508292 0.108 Uiso 1 1 calc R . . . .
C11B C 0.0802(5) 0.8997(6) 0.4914(3) 0.134(4) Uani 1 1 d . . . . .
H11D H 0.032807 0.873851 0.508172 0.201 Uiso 1 1 d R . . . .
H11E H 0.075927 0.875831 0.457882 0.201 Uiso 1 1 d R . . . .
H11F H 0.074717 0.966331 0.490382 0.201 Uiso 1 1 d R . . . .
C12B C 0.2793(5) 0.9016(6) 0.4887(2) 0.101(3) Uani 1 1 d . . . . .
H12D H 0.273107 0.966290 0.480041 0.152 Uiso 1 1 d R . . . .
H12E H 0.275507 0.864830 0.458701 0.152 Uiso 1 1 d R . . . .
H12F H 0.336397 0.891350 0.508101 0.152 Uiso 1 1 d R . . . .
C13B C 0.1180(5) 1.0528(6) 0.6301(3) 0.107(3) Uani 1 1 d . . . . .
H13D H 0.099737 1.093110 0.602263 0.161 Uiso 1 1 d R . . . .
H13E H 0.124847 1.088480 0.660423 0.161 Uiso 1 1 d R . . . .
H13F H 0.073137 1.005600 0.632103 0.161 Uiso 1 1 d R . . . .
C14B C 0.3072(5) 1.0831(6) 0.6034(2) 0.105(3) Uani 1 1 d . . . . .
H14D H 0.363967 1.052819 0.601894 0.158 Uiso 1 1 d R . . . .
H14E H 0.314377 1.132159 0.627784 0.158 Uiso 1 1 d R . . . .
H14F H 0.286207 1.108789 0.571184 0.158 Uiso 1 1 d R . . . .
C15B C 0.2761(5) 0.9377(5) 0.6794(2) 0.091(3) Uani 1 1 d . . . . .
H15C H 0.325052 0.898843 0.670876 0.109 Uiso 1 1 calc R . . . .
H15D H 0.301994 0.984865 0.702580 0.109 Uiso 1 1 calc R . . . .
C16B C 0.2147(5) 0.8786(5) 0.7059(2) 0.081(3) Uani 1 1 d . . . . .
H16C H 0.185222 0.834067 0.682231 0.098 Uiso 1 1 calc R . . . .
H16D H 0.168447 0.918009 0.717067 0.098 Uiso 1 1 calc R . . . .
C17B C 0.2610(5) 0.8253(5) 0.7509(2) 0.079(3) Uani 1 1 d . . . . .
H17C H 0.291715 0.869090 0.774540 0.095 Uiso 1 1 calc R . . . .
H17D H 0.216151 0.792909 0.767562 0.095 Uiso 1 1 calc R . . . .
C18B C 0.4102(7) 0.7710(6) 0.7502(2) 0.075(3) Uani 1 1 d . . . . .
H18B H 0.424261 0.823347 0.769954 0.090 Uiso 1 1 calc R . . . .
C19B C 0.4844(6) 0.7149(6) 0.7396(3) 0.069(2) Uani 1 1 d . . . . .
C20B C 0.5700(7) 0.7409(6) 0.7637(3) 0.085(3) Uani 1 1 d . . . . .
H20B H 0.575685 0.790081 0.786299 0.102 Uiso 1 1 calc R . . . .
C21B C 0.6438(7) 0.6929(8) 0.7532(4) 0.105(4) Uani 1 1 d . . . . .
H21B H 0.700334 0.709830 0.768617 0.126 Uiso 1 1 calc R . . . .
C22B C 0.6357(6) 0.6197(7) 0.7201(3) 0.098(3) Uani 1 1 d . . . . .
H22B H 0.686700 0.586966 0.713676 0.118 Uiso 1 1 calc R . . . .
C23B C 0.5529(6) 0.5943(6) 0.6964(3) 0.075(2) Uani 1 1 d . . . . .
C24B C 0.4738(6) 0.6414(6) 0.7054(3) 0.063(2) Uani 1 1 d . . . . .

loop_
_atom_site_aniso_label
_atom_site_aniso_U_11
_atom_site_aniso_U_22
_atom_site_aniso_U_33
_atom_site_aniso_U_23
_atom_site_aniso_U_13
_atom_site_aniso_U_12
Cu1A 0.0656(7) 0.0624(8) 0.0575(5) -0.0014(5) 0.0119(4) 0.0042(6)
Si1A 0.0737(18) 0.081(2) 0.0796(15) 0.0023(15) 0.0176(13) 0.0139(16)
Si2A 0.087(2) 0.080(2) 0.0770(15) 0.0169(15) 0.0037(14) -0.0063(17)
O1A 0.068(4) 0.072(4) 0.052(3) -0.017(3) 0.009(2) -0.013(3)
O2A 0.088(4) 0.070(5) 0.075(3) -0.018(3) 0.028(3) -0.003(4)
O4A 0.085(4) 0.069(5) 0.068(3) -0.006(3) 0.021(3) 0.014(4)
O5A 0.160(7) 0.151(8) 0.094(4) -0.010(4) 0.030(5) 0.076(7)
O3A 0.067(4) 0.088(5) 0.130(4) -0.016(4) 0.016(3) 0.001(4)
N1A 0.052(4) 0.069(5) 0.064(4) 0.014(4) 0.017(3) 0.013(4)
N2A 0.055(4) 0.064(5) 0.054(4) -0.004(4) 0.012(3) -0.003(4)
C1A 0.074(6) 0.041(5) 0.048(4) 0.007(4) 0.002(4) -0.003(5)
C2A 0.083(6) 0.040(6) 0.060(5) -0.012(4) -0.002(5) -0.001(5)
C3A 0.124(9) 0.052(7) 0.086(6) 0.002(5) 0.032(6) -0.019(6)
C4A 0.167(11) 0.096(9) 0.055(5) -0.021(6) 0.005(6) -0.037(8)
C5A 0.097(7) 0.062(7) 0.103(6) 0.009(6) -0.013(6) -0.042(6)
C6A 0.071(6) 0.053(6) 0.060(5) 0.000(4) 0.005(4) 0.003(5)
C7A 0.049(5) 0.068(7) 0.082(5) 0.025(5) -0.006(5) -0.008(5)
C8A 0.064(6) 0.088(8) 0.093(5) 0.025(5) 0.013(5) 0.015(5)
C9A 0.068(6) 0.079(7) 0.072(5) 0.008(5) 0.020(4) -0.008(5)
C10A 0.104(7) 0.070(7) 0.068(5) 0.007(5) 0.014(5) -0.013(6)
C11A 0.117(9) 0.314(17) 0.075(6) 0.041(8) 0.026(6) 0.025(10)
C12A 0.156(10) 0.068(8) 0.192(9) 0.015(8) -0.035(8) -0.014(8)
C13A 0.143(10) 0.097(10) 0.168(8) -0.004(7) 0.062(7) 0.029(8)
C14A 0.128(9) 0.203(13) 0.086(6) -0.011(7) 0.010(6) -0.010(9)
C15A 0.104(7) 0.090(8) 0.085(6) 0.004(6) 0.018(5) 0.002(6)
C16A 0.108(7) 0.080(8) 0.068(5) -0.006(5) 0.006(5) 0.035(6)
C17A 0.050(5) 0.096(8) 0.064(5) 0.002(5) 0.019(4) 0.002(5)
C18A 0.084(7) 0.069(7) 0.056(5) 0.007(5) 0.006(4) -0.008(6)
C19A 0.116(9) 0.064(8) 0.048(5) 0.004(5) 0.000(5) 0.012(7)
C20A 0.207(13) 0.065(8) 0.068(6) 0.007(6) 0.012(7) -0.015(9)
C21A 0.271(18) 0.068(9) 0.074(7) -0.009(6) 0.009(11) -0.018(13)
C22A 0.252(18) 0.066(10) 0.073(7) 0.006(7) 0.023(11) 0.059(12)
C23A 0.153(11) 0.078(9) 0.071(6) -0.009(6) 0.020(7) 0.049(9)
C24A 0.120(9) 0.062(7) 0.035(4) 0.010(5) 0.013(5) 0.018(7)
Cu1B 0.0761(7) 0.0548(7) 0.0581(5) 0.0005(5) 0.0110(5) 0.0005(6)
Si1B 0.103(2) 0.081(2) 0.0712(15) 0.0174(15) 0.0173(14) 0.0070(18)
Si2B 0.098(2) 0.073(2) 0.0721(15) 0.0178(14) 0.0300(14) 0.0149(17)
O1B 0.071(4) 0.088(5) 0.080(3) -0.007(3) 0.008(3) 0.004(4)
O2B 0.081(5) 0.159(7) 0.116(4) -0.005(5) 0.027(4) 0.023(5)
O4B 0.065(4) 0.066(4) 0.080(3) -0.010(3) 0.014(3) -0.007(3)
O5B 0.085(5) 0.086(5) 0.163(5) -0.030(5) 0.035(4) 0.001(4)
O3B 0.186(7) 0.116(6) 0.070(3) -0.016(4) 0.024(4) 0.004(5)
N1B 0.081(5) 0.055(5) 0.057(4) 0.021(3) 0.004(4) 0.012(4)
N2B 0.080(5) 0.046(5) 0.053(4) 0.007(3) 0.009(4) 0.000(4)
C1B 0.068(7) 0.068(7) 0.076(6) 0.030(5) 0.005(5) 0.003(5)
C2B 0.051(6) 0.106(9) 0.092(6) 0.031(6) -0.004(6) 0.015(6)
C3B 0.077(6) 0.124(8) 0.105(6) 0.027(6) 0.001(5) 0.009(6)
C4B 0.106(7) 0.128(8) 0.132(7) 0.011(6) 0.004(6) -0.032(6)
C5B 0.098(8) 0.150(11) 0.090(6) 0.016(7) -0.012(6) -0.005(8)
C6B 0.052(6) 0.103(9) 0.090(7) 0.021(6) -0.002(5) 0.003(6)
C7B 0.095(7) 0.067(7) 0.067(5) 0.005(5) -0.005(5) 0.014(6)
C8B 0.097(7) 0.072(7) 0.061(5) -0.009(5) 0.006(5) 0.006(6)
C9B 0.085(7) 0.111(9) 0.071(5) 0.033(6) 0.021(5) 0.022(6)
C10B 0.107(8) 0.093(8) 0.072(5) 0.016(5) 0.017(5) -0.004(6)
C11B 0.113(9) 0.118(10) 0.168(8) 0.029(8) 0.006(7) 0.021(8)
C12B 0.133(8) 0.088(8) 0.087(5) -0.004(5) 0.034(6) -0.030(7)
C13B 0.084(7) 0.097(9) 0.149(7) 0.039(7) 0.047(6) 0.010(6)
C14B 0.080(7) 0.111(9) 0.131(7) 0.041(6) 0.037(5) 0.008(6)
C15B 0.132(9) 0.062(7) 0.078(5) 0.011(5) 0.013(5) 0.020(6)
C16B 0.115(8) 0.057(7) 0.077(5) 0.015(5) 0.031(5) 0.026(6)
C17B 0.132(8) 0.058(7) 0.052(4) 0.017(4) 0.025(5) 0.012(6)
C18B 0.121(8) 0.048(6) 0.051(5) 0.008(4) -0.004(5) -0.019(6)
C19B 0.100(8) 0.045(7) 0.061(5) 0.012(5) 0.008(5) 0.004(6)
C20B 0.101(8) 0.060(7) 0.087(6) 0.012(5) -0.019(6) -0.010(7)
C21B 0.077(8) 0.085(9) 0.147(9) 0.031(8) -0.012(7) -0.012(7)
C22B 0.078(8) 0.084(9) 0.134(9) 0.018(7) 0.017(7) -0.015(7)
C23B 0.071(7) 0.056(7) 0.099(7) 0.004(5) 0.016(6) -0.012(6)
C24B 0.069(6) 0.049(6) 0.074(5) 0.014(5) 0.020(5) -0.001(5)

loop_
_atom_type_symbol
_atom_type_description
_atom_type_scat_dispersion_real
_atom_type_scat_dispersion_imag
_atom_type_scat_source
C C 0.0033 0.0016 'International Tables Vol C Tables 4.2.6.8 and 6.1.1.4'
H H 0.0000 0.0000 'International Tables Vol C Tables 4.2.6.8 and 6.1.1.4'
Cu Cu 0.3201 1.2651 'International Tables Vol C Tables 4.2.6.8 and 6.1.1.4'
N N 0.0061 0.0033 'International Tables Vol C Tables 4.2.6.8 and 6.1.1.4'
O O 0.0106 0.0060 'International Tables Vol C Tables 4.2.6.8 and 6.1.1.4'
Si Si 0.0817 0.0704 'International Tables Vol C Tables 4.2.6.8 and 6.1.1.4'

loop_
_geom_angle_atom_site_label_1
_geom_angle_atom_site_label_2
_geom_angle_atom_site_label_3
_geom_angle
_geom_angle_site_symmetry_1
_geom_angle_site_symmetry_3
_geom_angle_publ_flag
O1A Cu1A O4A 156.1(2) . . ?
O1A Cu1A N1A 93.3(2) . . ?
O1A Cu1A N2A 90.5(2) . . ?
O4A Cu1A N1A 94.8(2) . . ?
O4A Cu1A N2A 92.4(2) . . ?
N1A Cu1A N2A 153.1(2) . . ?
O3A Si1A C13A 109.4(4) . . ?
O3A Si1A C14A 108.3(3) . . ?
O3A Si1A C15A 110.7(4) . . ?
C14A Si1A C13A 109.2(4) . . ?
C15A Si1A C13A 111.5(3) . . ?
C15A Si1A C14A 107.6(4) . . ?
O3A Si2A C10A 107.4(4) . . ?
O3A Si2A C11A 107.9(4) . . ?
O3A Si2A C12A 109.2(4) . . ?
C10A Si2A C12A 112.3(4) . . ?
C11A Si2A C10A 109.7(4) . . ?
C11A Si2A C12A 110.2(5) . . ?
C1A O1A Cu1A 127.0(5) . . ?
C24A O4A Cu1A 125.1(6) . . ?
Si1A O3A Si2A 157.0(4) . . ?
C7A N1A Cu1A 124.8(5) . . ?
C7A N1A C8A 116.1(7) . . ?
C8A N1A Cu1A 119.1(5) . . ?
C17A N2A Cu1A 117.8(5) . . ?
C18A N2A Cu1A 123.5(6) . . ?
C18A N2A C17A 118.6(7) . . ?
O1A C1A C2A 116.1(7) . . ?
O1A C1A C6A 125.9(7) . . ?
C6A C1A C2A 118.0(7) . . ?
O2A C2A C1A 119.7(7) . . ?
O2A C2A C3A 118.2(7) . . ?
C3A C2A C1A 122.1(8) . . ?
C2A C3A C4A 119.2(8) . . ?
C5A C4A C3A 121.8(8) . . ?
C4A C5A C6A 118.2(8) . . ?
C1A C6A C5A 120.8(7) . . ?
C1A C6A C7A 122.8(7) . . ?
C5A C6A C7A 116.4(8) . . ?
N1A C7A C6A 125.9(7) . . ?
N1A C8A C9A 111.1(6) . . ?
C10A C9A C8A 116.2(6) . . ?
C9A C10A Si2A 114.3(5) . . ?
C16A C15A Si1A 117.4(6) . . ?
C15A C16A C17A 115.7(7) . . ?
N2A C17A C16A 109.4(5) . . ?
N2A C18A C19A 125.5(9) . . ?
C18A C19A C20A 116.3(11) . . ?
C24A C19A C18A 124.5(10) . . ?
C24A C19A C20A 119.1(10) . . ?
C21A C20A C19A 119.8(13) . . ?
C20A C21A C22A 120.4(15) . . ?
C23A C22A C21A 120.4(14) . . ?
O5A C23A C22A 119.9(12) . . ?
O5A C23A C24A 119.9(12) . . ?
C22A C23A C24A 120.2(13) . . ?
O4A C24A C19A 124.4(9) . . ?
O4A C24A C23A 115.6(11) . . ?
C19A C24A C23A 120.0(10) . . ?
O1B Cu1B O4B 157.0(2) . . ?
O1B Cu1B N1B 93.0(2) . . ?
O1B Cu1B N2B 91.2(3) . . ?
O4B Cu1B N1B 93.3(2) . . ?
O4B Cu1B N2B 92.7(3) . . ?
N1B Cu1B N2B 154.0(2) . . ?
O3B Si1B C10B 107.2(3) . . ?
O3B Si1B C11B 110.0(4) . . ?
O3B Si1B C12B 108.5(3) . . ?
C11B Si1B C10B 108.7(4) . . ?
C12B Si1B C10B 113.3(4) . . ?
C12B Si1B C11B 109.1(3) . . ?
O3B Si2B C13B 107.3(4) . . ?
O3B Si2B C14B 110.8(3) . . ?
O3B Si2B C15B 108.1(4) . . ?
C13B Si2B C14B 111.6(4) . . ?
C13B Si2B C15B 111.5(3) . . ?
C14B Si2B C15B 107.6(4) . . ?
C1B O1B Cu1B 127.3(5) . . ?
C24B O4B Cu1B 127.5(5) . . ?
Si1B O3B Si2B 163.7(4) . . ?
C7B N1B Cu1B 122.3(5) . . ?
C7B N1B C8B 118.4(7) . . ?
C8B N1B Cu1B 119.2(5) . . ?
C17B N2B Cu1B 117.6(5) . . ?
C18B N2B Cu1B 123.9(6) . . ?
C18B N2B C17B 118.4(7) . . ?
O1B C1B C2B 117.1(8) . . ?
O1B C1B C6B 125.8(8) . . ?
C6B C1B C2B 117.1(8) . . ?
O2B C2B C1B 117.3(9) . . ?
C3B C2B O2B 120.7(9) . . ?
C3B C2B C1B 122.0(9) . . ?
C2B C3B C4B 120.5(10) . . ?
C5B C4B C3B 120.2(10) . . ?
C4B C5B C6B 121.1(10) . . ?
C1B C6B C5B 118.9(8) . . ?
C1B C6B C7B 121.1(9) . . ?
C7B C6B C5B 120.0(10) . . ?
N1B C7B C6B 129.2(8) . . ?
N1B C8B C9B 111.7(7) . . ?
C10B C9B C8B 114.8(7) . . ?
C9B C10B Si1B 114.0(6) . . ?
C16B C15B Si2B 116.5(6) . . ?
C15B C16B C17B 114.5(7) . . ?
N2B C17B C16B 111.4(5) . . ?
N2B C18B C19B 127.7(8) . . ?
C20B C19B C18B 116.4(9) . . ?
C24B C19B C18B 121.8(9) . . ?
C24B C19B C20B 121.7(8) . . ?
C21B C20B C19B 119.1(9) . . ?
C20B C21B C22B 120.7(10) . . ?
C21B C22B C23B 120.6(10) . . ?
O5B C23B C22B 118.6(9) . . ?
O5B C23B C24B 119.8(9) . . ?
C22B C23B C24B 121.6(9) . . ?
O4B C24B C19B 125.2(8) . . ?
O4B C24B C23B 118.5(8) . . ?
C19B C24B C23B 116.3(8) . . ?

loop_
_geom_bond_atom_site_label_1
_geom_bond_atom_site_label_2
_geom_bond_distance
_geom_bond_site_symmetry_2
_geom_bond_publ_flag
Cu1A O1A 1.896(4) . ?
Cu1A O4A 1.922(5) . ?
Cu1A N1A 1.957(6) . ?
Cu1A N2A 1.972(6) . ?
Si1A O3A 1.591(5) . ?
Si1A C13A 1.862(8) . ?
Si1A C14A 1.856(7) . ?
Si1A C15A 1.854(7) . ?
Si2A O3A 1.620(6) . ?
Si2A C10A 1.847(7) . ?
Si2A C11A 1.845(7) . ?
Si2A C12A 1.848(8) . ?
O1A C1A 1.314(7) . ?
O2A C2A 1.361(8) . ?
O4A C24A 1.324(9) . ?
O5A C23A 1.337(12) . ?
N1A C7A 1.287(8) . ?
N1A C8A 1.479(7) . ?
N2A C17A 1.471(8) . ?
N2A C18A 1.313(9) . ?
C1A C2A 1.406(8) . ?
C1A C6A 1.369(9) . ?
C2A C3A 1.365(9) . ?
C3A C4A 1.377(10) . ?
C4A C5A 1.370(9) . ?
C5A C6A 1.435(9) . ?
C6A C7A 1.445(9) . ?
C8A C9A 1.518(8) . ?
C9A C10A 1.509(9) . ?
C15A C16A 1.475(7) . ?
C16A C17A 1.520(9) . ?
C18A C19A 1.412(10) . ?
C19A C20A 1.434(12) . ?
C19A C24A 1.383(11) . ?
C20A C21A 1.364(13) . ?
C21A C22A 1.404(15) . ?
C22A C23A 1.366(15) . ?
C23A C24A 1.408(12) . ?
Cu1B O1B 1.896(5) . ?
Cu1B O4B 1.898(5) . ?
Cu1B N1B 1.980(6) . ?
Cu1B N2B 1.984(6) . ?
Si1B O3B 1.599(5) . ?
Si1B C10B 1.864(8) . ?
Si1B C11B 1.839(8) . ?
Si1B C12B 1.834(7) . ?
Si2B O3B 1.608(6) . ?
Si2B C13B 1.829(7) . ?
Si2B C14B 1.844(7) . ?
Si2B C15B 1.872(7) . ?
O1B C1B 1.296(9) . ?
O2B C2B 1.361(9) . ?
O4B C24B 1.320(8) . ?
O5B C23B 1.357(9) . ?
N1B C7B 1.280(9) . ?
N1B C8B 1.460(8) . ?
N2B C17B 1.470(8) . ?
N2B C18B 1.286(9) . ?
C1B C2B 1.423(10) . ?
C1B C6B 1.397(10) . ?
C2B C3B 1.333(11) . ?
C3B C4B 1.382(11) . ?
C4B C5B 1.339(10) . ?
C5B C6B 1.421(11) . ?
C6B C7B 1.416(10) . ?
C8B C9B 1.527(9) . ?
C9B C10B 1.501(9) . ?
C15B C16B 1.494(9) . ?
C16B C17B 1.529(8) . ?
C18B C19B 1.428(10) . ?
C19B C20B 1.417(10) . ?
C19B C24B 1.398(10) . ?
C20B C21B 1.361(11) . ?
C21B C22B 1.374(11) . ?
C22B C23B 1.375(11) . ?
C23B C24B 1.411(10) . ?

loop_
_geom_hbond_atom_site_label_D
_geom_hbond_atom_site_label_H
_geom_hbond_atom_site_label_A
_geom_hbond_distance_DH
_geom_hbond_distance_HA
_geom_hbond_distance_DA
_geom_hbond_angle_DHA
_geom_hbond_site_symmetry_A
_geom_hbond_publ_flag
O2A H2A O4B 0.87 2.03 2.765(7) 142.5 . yes
O5A H5A O2B 0.84 2.21 3.048(9) 176.2 . yes
O2B H2B O4A 0.82 2.18 2.957(7) 158.1 . yes
O5B H5B O2A 0.82 2.20 3.017(8) 174.9 . yes
